data_2011973
loop_
_publ_author_name
'Low, John N.'
'Cobo, Justo'
'Garc\`ia, Celeste'
'Melguizo, Manuel'
'Nogueras, Manuel'
'S\'anchez, Adolfo'
'Glidewell, Christopher'

_publ_section_title
;Methyl
 4-amino-2,3-dihydro-6-methoxy-1,3-dioxo-1<i>H</i>-pyrrolo[3,4-<i>c</i>]pyridine-7-carboxylate
 forms hydrogen-bonded sheets built from <i>R</i>~<b>2~</b>^<b>2^</b>(8) and
 <i>R</i>~<b>6~</b>^<b>6^</b>(42) rings
;
_journal_issue 5
_journal_name_full 'Acta Crystallographica Section C'
_journal_page_first 597
_journal_page_last 599
_journal_paper_doi 10.1107/S0108270101002359
_journal_volume 57
_journal_year 2001
_chemical_formula_moiety 'C10 H9 N3 O5'
_chemical_formula_sum 'C10 H9 N3 O5'
_chemical_formula_weight 251.20
_chemical_name_systematic
;
Methyl 4-amino-1,3-dioxo-2,3-dihydro-6-methoxy-1H-
pyrrolo[3,4-c]pyridine-7-carboxylate
;
_space_group_IT_number 14
_symmetry_cell_setting monoclinic
_symmetry_space_group_name_Hall '-P 2yn'
_symmetry_space_group_name_H-M 'P 1 21/n 1'
_cell_angle_alpha 90
_cell_angle_beta 100.7612(13)
_cell_angle_gamma 90
_cell_formula_units_Z 4
_cell_length_a 6.8189(2)
_cell_length_b 16.1505(4)
_cell_length_c 9.6257(3)
_cell_measurement_reflns_used 2309
_cell_measurement_temperature 150(2)
_cell_measurement_theta_max 27.45
_cell_measurement_theta_min 3.29
_cell_volume 1041.42(5)
_computing_cell_refinement 'DENZO-SMN (Otwinowski & Minor, 1997)'
_computing_data_collection 'KappaCCD Server Software (Nonius, 1997)'
_computing_data_reduction DENZO-SMN
_computing_molecular_graphics 'PLATON (Spek, 2000)'
_computing_publication_material 'SHELXL97 and PRPKAPPA (Ferguson, 1999)'
_computing_structure_refinement 'SHELXL97 (Sheldrick, 1997)'
_computing_structure_solution 'SHELXS97 (Sheldrick, 1997)'
_diffrn_ambient_temperature 150(2)
_diffrn_measured_fraction_theta_full .973
_diffrn_measured_fraction_theta_max .973
_diffrn_measurement_device_type 'KappaCCD area-detector'
_diffrn_measurement_method '\f and \w scans with \k offsets'
_diffrn_radiation_monochromator graphite
_diffrn_radiation_source 'fine-focus sealed X-ray tube'
_diffrn_radiation_type 'Mo K\a'
_diffrn_radiation_wavelength .71073
_diffrn_reflns_av_R_equivalents .03
_diffrn_reflns_av_sigmaI/netI .042
_diffrn_reflns_limit_h_max 8
_diffrn_reflns_limit_h_min -8
_diffrn_reflns_limit_k_max 20
_diffrn_reflns_limit_k_min -20
_diffrn_reflns_limit_l_max 12
_diffrn_reflns_limit_l_min -12
_diffrn_reflns_number 8132
_diffrn_reflns_theta_full 27.45
_diffrn_reflns_theta_max 27.45
_diffrn_reflns_theta_min 3.29
_diffrn_standards_decay_% negligible
_exptl_absorpt_coefficient_mu .131
_exptl_absorpt_correction_T_max .974
_exptl_absorpt_correction_T_min .974
_exptl_absorpt_correction_type multi-scan
_exptl_absorpt_process_details '(DENZO-SMN; Otwinowski & Minor, 1997)'
_exptl_crystal_colour colourless
_exptl_crystal_density_diffrn 1.602
_exptl_crystal_density_method 'not measured'
_exptl_crystal_description block
_exptl_crystal_F_000 520
_exptl_crystal_size_max .2
_exptl_crystal_size_mid .2
_exptl_crystal_size_min .2
_refine_diff_density_max .26
_refine_diff_density_min -.28
_refine_ls_extinction_method none
_refine_ls_goodness_of_fit_ref 1.05
_refine_ls_hydrogen_treatment constr
_refine_ls_matrix_type full
_refine_ls_number_parameters 165
_refine_ls_number_reflns 2309
_refine_ls_number_restraints 0
_refine_ls_restrained_S_all 1.05
_refine_ls_R_factor_all .052
_refine_ls_R_factor_gt .041
_refine_ls_shift/su_max .001
_refine_ls_shift/su_mean .000
_refine_ls_structure_factor_coef Fsqd
_refine_ls_weighting_details 'w = 1/[\s^2^(Fo^2^)+(0.06P)^2^+0.2574P] where P=(Fo^2^+2Fc^2^)/3'
_refine_ls_weighting_scheme calc
_refine_ls_wR_factor_ref .113
_reflns_number_gt 1913
_reflns_number_total 2309
_reflns_threshold_expression I>2\s(I)
_cod_data_source_file gg1042.cif
_cod_data_source_block I
_cod_original_sg_symbol_H-M 'P 21/n'
_cod_database_code 2011973
_cod_database_fobs_code 2011973

loop_
_symmetry_equiv_pos_as_xyz
'x, y, z'
'x+1/2, -y+1/2, z+1/2'
'-x, -y, -z'
'-x+1/2, y+1/2, -z+1/2'

loop_
_atom_site_label
_atom_site_fract_x
_atom_site_fract_y
_atom_site_fract_z
_atom_site_U_iso_or_equiv
_atom_site_adp_type
_atom_site_calc_flag
_atom_site_refinement_flags
_atom_site_occupancy
_atom_site_disorder_assembly
_atom_site_disorder_group
_atom_site_type_symbol
C1 .67449(19) -.08914(8) .65942(14) .0176(3) Uani d . 1 . . C
O1 .66397(15) -.16356(6) .66857(11) .0255(3) Uani d . 1 . . O
N2 .80860(17) -.04508(7) .59647(12) .0191(3) Uani d . 1 . . N
C3 .77914(19) .03962(8) .60138(14) .0167(3) Uani d . 1 . . C
O3 .87926(14) .09233(6) .55494(10) .0219(3) Uani d . 1 . . O
C3a .60898(19) .05205(8) .67079(14) .0165(3) Uani d . 1 . . C
C4 .51154(19) .12418(8) .70192(14) .0163(3) Uani d . 1 . . C
N4 .56930(17) .19970(7) .67062(13) .0218(3) Uani d . 1 . . N
N5 .35197(17) .11809(7) .76768(12) .0176(3) Uani d . 1 . . N
C6 .29409(19) .04426(8) .80225(14) .0168(3) Uani d . 1 . . C
O61 .14164(14) .03787(6) .87169(10) .0224(3) Uani d . 1 . . O
C61 .0602(2) .11365(9) .91752(17) .0260(3) Uani d . 1 . . C
C7 .38358(19) -.03238(8) .77545(14) .0168(3) Uani d . 1 . . C
C71 .3131(2) -.11357(8) .82132(14) .0177(3) Uani d . 1 . . C
O71 .15249(15) -.14415(6) .77735(11) .0259(3) Uani d . 1 . . O
O72 .45425(14) -.14791(6) .91840(10) .0221(3) Uani d . 1 . . O
C72 .4128(2) -.23050(9) .96374(16) .0261(3) Uani d . 1 . . C
C7a .54364(19) -.02467(8) .70925(14) .0165(3) Uani d . 1 . . C
H2 .9020 -.0683 .5577 .023 Uiso calc R 1 . . H
H4A .5047 .2436 .6925 .026 Uiso calc R 1 . . H
H4B .6720 .2057 .6281 .026 Uiso calc R 1 . . H
H61A .1647 .1434 .9822 .039 Uiso calc R 1 . . H
H61B -.0498 .1004 .9663 .039 Uiso calc R 1 . . H
H61C .0105 .1485 .8351 .039 Uiso calc R 1 . . H
H72A .2958 -.2290 1.0094 .039 Uiso calc R 1 . . H
H72B .5283 -.2511 1.0311 .039 Uiso calc R 1 . . H
H72C .3861 -.2674 .8815 .039 Uiso calc R 1 . . H

loop_
_atom_site_aniso_label
_atom_site_aniso_U_11
_atom_site_aniso_U_22
_atom_site_aniso_U_33
_atom_site_aniso_U_12
_atom_site_aniso_U_13
_atom_site_aniso_U_23
C1 .0167(6) .0165(7) .0200(7) .0010(5) .0045(5) -.0009(5)
O1 .0287(6) .0149(5) .0356(6) .0017(4) .0125(5) -.0009(4)
N2 .0178(6) .0165(6) .0251(6) .0029(4) .0098(5) -.0012(5)
C3 .0157(6) .0168(7) .0179(7) .0005(5) .0034(5) -.0010(5)
O3 .0213(5) .0195(6) .0277(6) -.0023(4) .0119(4) .0004(4)
C3a .0152(6) .0159(7) .0189(7) .0005(5) .0046(5) -.0007(5)
C4 .0164(6) .0163(7) .0163(6) -.0011(5) .0031(5) -.0011(5)
N4 .0223(6) .0149(6) .0308(7) .0001(4) .0122(5) .0009(5)
N5 .0178(6) .0167(6) .0191(6) .0001(4) .0052(5) -.0010(5)
C6 .0148(6) .0188(7) .0178(6) -.0009(5) .0052(5) -.0006(5)
O61 .0227(5) .0192(5) .0295(6) .0003(4) .0156(4) -.0014(4)
C61 .0244(7) .0251(8) .0321(8) .0028(6) .0148(6) -.0057(6)
C7 .0175(6) .0153(7) .0181(7) .0004(5) .0048(5) -.0001(5)
C71 .0193(7) .0160(7) .0197(7) .0002(5) .0084(5) -.0013(5)
O71 .0194(5) .0214(5) .0361(6) -.0040(4) .0034(4) .0053(4)
O72 .0236(5) .0172(5) .0242(5) -.0028(4) .0015(4) .0046(4)
C72 .0339(8) .0162(7) .0268(8) -.0018(6) .0022(6) .0049(6)
C7a .0162(6) .0156(7) .0177(6) .0001(5) .0033(5) -.0014(5)

loop_
_atom_type_symbol
_atom_type_description
_atom_type_scat_dispersion_real
_atom_type_scat_dispersion_imag
_atom_type_scat_source
C C .0033 .0016 'International Tables Vol C Tables 4.2.6.8 and 6.1.1.4'
H H .0000 .0000 'International Tables Vol C Tables 4.2.6.8 and 6.1.1.4'
N N .0061 .0033 'International Tables Vol C Tables 4.2.6.8 and 6.1.1.4'
O O .0106 .0060 'International Tables Vol C Tables 4.2.6.8 and 6.1.1.4'

loop_
_geom_angle_atom_site_label_1
_geom_angle_atom_site_label_2
_geom_angle_atom_site_label_3
_geom_angle
_geom_angle_publ_flag
O1 C1 N2 126.61(13) no
O1 C1 C7a 128.13(13) no
N2 C1 C7a 105.24(11) no
C1 N2 C3 112.39(11) no
C1 N2 H2 123.8 no
C3 N2 H2 123.8 no
O3 C3 N2 125.38(13) no
O3 C3 C3a 128.07(13) no
N2 C3 C3a 106.55(11) no
C7a C3a C4 119.72(12) no
C7a C3a C3 108.76(11) no
C4 C3a C3 131.52(12) no
N4 C4 N5 117.83(11) no
N4 C4 C3a 122.71(12) no
N5 C4 C3a 119.46(12) no
C4 N4 H4A 120.0 no
C4 N4 H4B 120.0 no
H4A N4 H4B 120.0 no
C6 N5 C4 119.07(11) no
N5 C6 O61 119.47(12) no
N5 C6 C7 125.57(12) no
O61 C6 C7 114.94(11) no
C6 O61 C61 117.68(11) no
O61 C61 H61A 109.5 no
O61 C61 H61B 109.5 no
H61A C61 H61B 109.5 no
O61 C61 H61C 109.5 no
H61A C61 H61C 109.5 no
H61B C61 H61C 109.5 no
C7a C7 C6 114.27(12) no
C7a C7 C71 123.16(12) no
C6 C7 C71 122.53(12) no
O71 C71 O72 124.54(13) no
O71 C71 C7 125.36(12) no
O72 C71 C7 110.11(11) no
C71 O72 C72 116.07(11) no
O72 C72 H72A 109.5 no
O72 C72 H72B 109.5 no
H72A C72 H72B 109.5 no
O72 C72 H72C 109.5 no
H72A C72 H72C 109.5 no
H72B C72 H72C 109.5 no
C7 C7a C3a 121.89(12) no
C7 C7a C1 131.04(12) no
C3a C7a C1 107.03(11) no

loop_
_geom_bond_atom_site_label_1
_geom_bond_atom_site_label_2
_geom_bond_site_symmetry_2
_geom_bond_distance
_geom_bond_publ_flag
C1 N2 . 1.3844(17) y
N2 C3 . 1.3847(17) y
C1 C7a . 1.5068(18) y
C3 C3a . 1.4569(18) y
C3a C7a . 1.3901(18) y
C1 O1 . 1.2082(17) y
C3 O3 . 1.2266(16) y
C3a C4 . 1.4009(18) y
C4 N5 . 1.3607(18) y
N5 C6 . 1.3181(17) y
C6 C7 . 1.4247(18) y
C7 C7a . 1.3684(19) y
C4 N4 . 1.3334(17) y
N2 H2 . .8800 no
N4 H4A . .8800 no
N4 H4B . .8800 no
C6 O61 . 1.3407(16) no
O61 C61 . 1.4464(16) no
C61 H61A . .9800 no
C61 H61B . .9800 no
C61 H61C . .9800 no
C7 C71 . 1.4914(18) no
C71 O71 . 1.2041(17) no
C71 O72 . 1.3307(17) no
O72 C72 . 1.4475(16) no
C72 H72A . .9800 no
C72 H72B . .9800 no
C72 H72C . .9800 no

loop_
_geom_hbond_atom_site_label_D
_geom_hbond_atom_site_label_H
_geom_hbond_atom_site_label_A
_geom_hbond_site_symmetry_A
_geom_hbond_distance_DH
_geom_hbond_distance_HA
_geom_hbond_distance_DA
_geom_hbond_angle_DHA
_geom_hbond_publ_flag
N2 H2 O3 3_756 .88 2.04 2.8974(15) 165 yes
N4 H4A O71 4_556 .88 2.15 3.0300(15) 174 yes
N4 H4B O3 . .88 2.49 3.0973(15) 126 yes

loop_
_geom_torsion_atom_site_label_1
_geom_torsion_atom_site_label_2
_geom_torsion_atom_site_label_3
_geom_torsion_atom_site_label_4
_geom_torsion
_geom_torsion_publ_flag
O1 C1 N2 C3 178.90(13) no
C7a C1 N2 C3 .42(14) no
C1 N2 C3 O3 178.96(12) no
C1 N2 C3 C3a -1.22(15) no
O3 C3 C3a C7a -178.61(12) no
N2 C3 C3a C7a 1.57(15) no
O3 C3 C3a C4 1.1(2) no
N2 C3 C3a C4 -178.75(13) no
C7a C3a C4 N4 178.55(12) no
C3 C3a C4 N4 -1.1(2) no
C7a C3a C4 N5 -.97(19) no
C3 C3a C4 N5 179.39(12) no
N4 C4 N5 C6 -178.72(12) no
C3a C4 N5 C6 .82(19) no
C4 N5 C6 O61 177.57(11) no
C4 N5 C6 C7 -.7(2) no
N5 C6 O61 C61 -5.89(19) no
N5 C6 C7 C7a .7(2) no
O61 C6 C7 C7a -177.67(11) no
N5 C6 C7 C71 178.28(13) no
O61 C6 C7 C71 -.07(19) no
C7a C7 C71 O71 -116.96(16) no
C6 C7 C71 O71 65.65(19) y
C7a C7 C71 O72 62.90(17) no
C6 C7 C71 O72 -114.48(14) y
O71 C71 O72 C72 5.0(2) no
C7 C71 O72 C72 -174.85(11) y
C7 C6 O61 C61 172.57(11) y
C6 C7 C7a C3a -.8(2) no
C71 C7 C7a C3a -178.38(12) no
C6 C7 C7a C1 -178.23(12) no
C71 C7 C7a C1 4.2(2) no
C4 C3a C7a C7 1.0(2) no
C3 C3a C7a C7 -179.29(11) no
C4 C3a C7a C1 178.96(11) no
C3 C3a C7a C1 -1.32(14) no
O1 C1 C7a C7 -.1(2) no
N2 C1 C7a C7 178.31(14) no
O1 C1 C7a C3a -177.87(13) no
N2 C1 C7a C3a .59(14) no

loop_
_cod_related_entry_id
_cod_related_entry_database
_cod_related_entry_code
1 ChemSpider 21107345
